data_7209580
loop_
_publ_author_name
'Guo, Xiang-Guang'
'Yang, Wen-Bin'
'Wu, Xiao-Yuan'
'Zhang, Qi-Kai'
'Lin, Lang'
'Yu, RongMin'
'Lu, Can-Zhong'

_publ_section_title
;
 Stoichiometry, temperature, solvent, metal-directed syntheses of
 metal--organic frameworks based on flexible V-shaped
 methylenebis(3,5-dimethylpyrazole) and various aromatic dicarboxylate
 acids
;
_journal_issue 18
_journal_name_full CrystEngComm
_journal_page_first 3654
_journal_paper_doi 10.1039/c3ce00048f
_journal_volume 15
_journal_year 2013
_chemical_formula_sum 'C58 H46 Cd2 N8 O12.5'
_chemical_formula_weight 1279.83
_chemical_name_systematic
;
?
;
_space_group_IT_number 2
_symmetry_cell_setting triclinic
_symmetry_space_group_name_Hall '-P 1'
_symmetry_space_group_name_H-M 'P -1'
_atom_sites_solution_hydrogens geom
_atom_sites_solution_primary direct
_atom_sites_solution_secondary difmap
_audit_creation_method SHELXL-97
_cell_angle_alpha 90.970(2)
_cell_angle_beta 104.982(2)
_cell_angle_gamma 116.719(3)
_cell_formula_units_Z 2
_cell_length_a 13.4430(4)
_cell_length_b 13.8010(5)
_cell_length_c 18.8121(4)
_cell_measurement_temperature 293(2)
_cell_volume 2975.43(18)
_computing_structure_refinement 'SHELXL-97 (Sheldrick, 1997)'
_computing_structure_solution 'SHELXS-97 (Sheldrick, 1990)'
_diffrn_ambient_temperature 293(2)
_diffrn_measured_fraction_theta_full 0.989
_diffrn_measured_fraction_theta_max 0.989
_diffrn_measurement_device_type 'SuperNova, Dual, Cu at zero, Atlas'
_diffrn_measurement_method '\w scans'
_diffrn_radiation_monochromator mirror
_diffrn_radiation_source 'superNova (Cu) X-ray Source'
_diffrn_radiation_type CuK\a
_diffrn_radiation_wavelength 1.54184
_diffrn_reflns_av_R_equivalents 0.0302
_diffrn_reflns_av_sigmaI/netI 0.0285
_diffrn_reflns_limit_h_max 16
_diffrn_reflns_limit_h_min -16
_diffrn_reflns_limit_k_max 17
_diffrn_reflns_limit_k_min -16
_diffrn_reflns_limit_l_max 23
_diffrn_reflns_limit_l_min -20
_diffrn_reflns_number 30931
_diffrn_reflns_theta_full 76.56
_diffrn_reflns_theta_max 76.56
_diffrn_reflns_theta_min 3.63
_exptl_absorpt_coefficient_mu 6.280
_exptl_absorpt_correction_T_max 0.4332
_exptl_absorpt_correction_T_min 0.3665
_exptl_absorpt_correction_type multi-scan
_exptl_crystal_colour colorless
_exptl_crystal_density_diffrn 1.429
_exptl_crystal_density_method 'not measured'
_exptl_crystal_description block
_exptl_crystal_F_000 1292
_exptl_crystal_size_max 0.20
_exptl_crystal_size_mid 0.18
_exptl_crystal_size_min 0.16
_refine_diff_density_max 1.632
_refine_diff_density_min -1.054
_refine_diff_density_rms 0.125
_refine_ls_extinction_method none
_refine_ls_goodness_of_fit_ref 1.089
_refine_ls_hydrogen_treatment constr
_refine_ls_matrix_type full
_refine_ls_number_parameters 802
_refine_ls_number_reflns 12355
_refine_ls_number_restraints 2148
_refine_ls_restrained_S_all 1.070
_refine_ls_R_factor_all 0.0635
_refine_ls_R_factor_gt 0.0551
_refine_ls_shift/su_max 0.001
_refine_ls_shift/su_mean 0.000
_refine_ls_structure_factor_coef Fsqd
_refine_ls_weighting_details 'calc w=1/[\s^2^(Fo^2^)+(0.1230P)^2^+2.2000P] where P=(Fo^2^+2Fc^2^)/3'
_refine_ls_weighting_scheme calc
_refine_ls_wR_factor_gt 0.1726
_refine_ls_wR_factor_ref 0.1852
_reflns_number_gt 10417
_reflns_number_total 12355
_reflns_threshold_expression >2sigma(I)
_cod_data_source_file c3ce00048f.txt
_cod_data_source_block a3
_cod_original_cell_volume 2975.43(15)
_cod_original_sg_symbol_H-M p-1
_cod_original_formula_sum 'C58 H46 Cd2 N8 O12.50'
_cod_database_code 7209580

loop_
_symmetry_equiv_pos_as_xyz
'x, y, z'
'-x, -y, -z'

loop_
_atom_site_label
_atom_site_type_symbol
_atom_site_fract_x
_atom_site_fract_y
_atom_site_fract_z
_atom_site_U_iso_or_equiv
_atom_site_adp_type
_atom_site_occupancy
_atom_site_symmetry_multiplicity
_atom_site_calc_flag
_atom_site_refinement_flags
Cd1 Cd 0.63047(3) -0.03430(2) 0.560186(14) 0.04400(9) Uani 1 1 d .
Cd2 Cd 0.64998(3) -0.30751(2) 0.003871(14) 0.04592(9) Uani 1 1 d .
O6 O 0.6986(3) -0.4433(3) 0.0017(2) 0.0582(7) Uani 1 1 d U
O4 O 0.6769(3) -0.1494(3) 0.09374(15) 0.0531(7) Uani 1 1 d U
O5 O 0.5186(3) -0.5829(3) -0.04344(18) 0.0535(7) Uani 1 1 d U
O3 O 0.7403(3) -0.2676(3) 0.13050(16) 0.0534(6) Uani 1 1 d U
O2 O 0.6907(3) -0.0172(3) 0.45848(17) 0.0578(7) Uani 1 1 d U
N2 N 0.4952(3) -0.1337(3) 0.6160(2) 0.0510(8) Uani 1 1 d .
N7 N 0.5253(4) -0.3495(3) 0.8881(2) 0.0522(9) Uani 1 1 d .
O10 O 0.5534(4) 0.1038(3) 0.5496(3) 0.0870(12) Uani 1 1 d U
O8 O 0.6462(4) -0.9758(3) 0.0856(3) 0.0791(11) Uani 1 1 d U
H8B H 0.6599 -1.0280 0.0887 0.119 Uiso 1 1 calc R
O1 O 0.6910(4) -0.1707(3) 0.48573(18) 0.0668(9) Uani 1 1 d U
N8 N 0.4764(4) -0.4537(3) 0.8518(2) 0.0569(10) Uani 1 1 d .
H8A H 0.4906 -0.5043 0.8702 0.068 Uiso 1 1 calc R
N5 N 0.8174(3) -0.0554(3) 0.98953(19) 0.0506(8) Uani 1 1 d .
H5A H 0.7988 -0.0353 1.0255 0.061 Uiso 1 1 calc R
N3 N 0.7709(3) -0.0465(3) 0.65282(19) 0.0497(8) Uani 1 1 d .
C41 C 0.8139(4) -0.1587(3) 0.2872(2) 0.0434(7) Uani 1 1 d U
C40 C 0.8077(4) -0.0097(4) 0.7254(2) 0.0505(9) Uani 1 1 d U
C24 C 0.4030(5) -0.4682(4) 0.7839(3) 0.0590(11) Uani 1 1 d U
C38 C 0.4812(4) -0.2976(4) 0.8406(2) 0.0505(9) Uani 1 1 d U
N1 N 0.4127(4) -0.1074(3) 0.6218(2) 0.0529(8) Uani 1 1 d .
H1A H 0.4071 -0.0514 0.6060 0.063 Uiso 1 1 calc R
N4 N 0.8318(3) -0.0985(3) 0.64352(19) 0.0501(8) Uani 1 1 d .
H4B H 0.8242 -0.1301 0.6012 0.060 Uiso 1 1 calc R
N6 N 0.7878(4) -0.1609(3) 0.9662(2) 0.0516(8) Uani 1 1 d .
O7 O 0.8399(4) -0.8801(4) 0.1145(2) 0.0758(10) Uani 1 1 d U
C37 C 0.6249(4) -0.5433(4) -0.0079(3) 0.0509(8) Uani 1 1 d U
C32 C 0.6977(4) -0.1033(4) 0.4427(2) 0.0501(9) Uani 1 1 d U
C35 C 0.9060(4) -0.1790(4) 0.2817(2) 0.0503(8) Uani 1 1 d U
H35A H 0.9106 -0.1949 0.2347 0.060 Uiso 1 1 calc R
C34 C 0.3788(4) -0.2547(4) 0.6738(2) 0.0518(9) Uani 1 1 d U
C33 C 0.8926(4) -0.0385(4) 0.7632(2) 0.0480(9) Uani 1 1 d U
C28 C 0.3394(4) -0.1796(4) 0.6553(3) 0.0534(9) Uani 1 1 d U
C31 C 0.9618(4) -0.0075(4) 0.8444(2) 0.0517(9) Uani 1 1 d U
H31A H 1.0173 -0.0359 0.8528 0.062 Uiso 1 1 calc R
H31B H 1.0060 0.0719 0.8560 0.062 Uiso 1 1 calc R
C30 C 0.7238(4) -0.7893(4) 0.0715(3) 0.0540(9) Uani 1 1 d U
C29 C 0.3236(5) -0.3526(4) 0.7103(3) 0.0621(11) Uani 1 1 d U
H29A H 0.2851 -0.4177 0.6730 0.075 Uiso 1 1 calc R
H29B H 0.2638 -0.3468 0.7271 0.075 Uiso 1 1 calc R
C18 C 0.8796(4) 0.0143(4) 0.9495(2) 0.0490(9) Uani 1 1 d U
C27 C 0.8070(4) -0.1375(3) 0.3601(2) 0.0447(8) Uani 1 1 d U
C26 C 0.8910(4) -0.0481(4) 0.8973(2) 0.0463(8) Uani 1 1 d U
C25 C 0.7165(4) -0.1927(3) 0.1454(2) 0.0464(8) Uani 1 1 d U
C36 C 0.6330(4) -0.1194(4) 0.3060(2) 0.0527(9) Uani 1 1 d U
H36A H 0.5727 -0.1072 0.3116 0.063 Uiso 1 1 calc R
C23 C 0.6337(5) -0.8114(4) 0.0080(3) 0.0602(10) Uani 1 1 d U
H23A H 0.5898 -0.8821 -0.0187 0.072 Uiso 1 1 calc R
C22 C 0.4042(4) -0.3692(4) 0.7755(2) 0.0531(10) Uani 1 1 d U
C21 C 0.6678(4) -0.6234(4) 0.0234(3) 0.0504(8) Uani 1 1 d U
C20 C 0.6556(6) 0.1766(4) 0.5687(4) 0.0694(11) Uani 1 1 d U
C19 C 0.7266(4) -0.1596(3) 0.2241(2) 0.0443(7) Uani 1 1 d U
C8 C 0.9066(4) -0.0950(4) 0.7090(2) 0.0502(9) Uani 1 1 d U
C17 C 0.8324(4) -0.1563(4) 0.9093(2) 0.0479(9) Uani 1 1 d U
C16 C 0.7135(4) -0.1199(3) 0.3672(2) 0.0470(8) Uani 1 1 d U
C15 C 0.8963(4) -0.1325(4) 0.4236(3) 0.0541(9) Uani 1 1 d U
H15A H 0.8945 -0.1160 0.4712 0.065 Uiso 1 1 calc R
C14 C 0.7445(5) -0.8842(4) 0.0947(3) 0.0580(10) Uani 1 1 d U
C13 C 0.4761(4) -0.2241(4) 0.6481(3) 0.0534(9) Uani 1 1 d U
C12 C 0.8223(5) -0.4935(5) 0.1358(3) 0.0635(10) Uani 1 1 d U
H12A H 0.8024 -0.4386 0.1222 0.076 Uiso 1 1 calc R
C11 C 0.6410(4) -0.1375(4) 0.2341(2) 0.0517(8) Uani 1 1 d U
H11A H 0.5872 -0.1344 0.1929 0.062 Uiso 1 1 calc R
O9 O 0.7366(4) 0.1548(3) 0.5872(3) 0.0835(10) Uani 1 1 d U
C10 C 0.9889(4) -0.1759(4) 0.3436(3) 0.0571(10) Uani 1 1 d U
H10A H 1.0482 -0.1900 0.3382 0.068 Uiso 1 1 calc R
C9 C 0.7601(4) -0.5978(4) 0.0904(3) 0.0529(8) Uani 1 1 d U
C39 C 0.9188(5) 0.1355(4) 0.9633(3) 0.0639(12) Uani 1 1 d U
H39A H 0.8958 0.1515 1.0044 0.096 Uiso 1 1 calc R
H39B H 0.8833 0.1568 0.9196 0.096 Uiso 1 1 calc R
H39C H 1.0021 0.1754 0.9747 0.096 Uiso 1 1 calc R
C7 C 0.6080(5) -0.7274(4) -0.0165(3) 0.0566(9) Uani 1 1 d U
H7A H 0.5492 -0.7425 -0.0606 0.068 Uiso 1 1 calc R
C6 C 0.7628(5) 0.0582(5) 0.7565(3) 0.0634(12) Uani 1 1 d U
H6A H 0.7050 0.0644 0.7173 0.095 Uiso 1 1 calc R
H6B H 0.8261 0.1300 0.7781 0.095 Uiso 1 1 calc R
H6C H 0.7285 0.0235 0.7941 0.095 Uiso 1 1 calc R
C5 C 0.9867(5) -0.1423(5) 0.7122(3) 0.0707(14) Uani 1 1 d U
H5B H 1.0321 -0.1324 0.7630 0.106 Uiso 1 1 calc R
H5C H 1.0378 -0.1060 0.6829 0.106 Uiso 1 1 calc R
H5D H 0.9422 -0.2193 0.6929 0.106 Uiso 1 1 calc R
C4 C 0.9843(5) -0.1516(5) 0.4149(3) 0.0636(11) Uani 1 1 d U
H4A H 1.0414 -0.1484 0.4566 0.076 Uiso 1 1 calc R
C3 C 0.7902(4) -0.6830(4) 0.1137(3) 0.0532(8) Uani 1 1 d U
C1 C 0.5186(5) -0.1786(4) 0.8590(3) 0.0648(12) Uani 1 1 d U
H1B H 0.5728 -0.1508 0.9081 0.097 Uiso 1 1 calc R
H1C H 0.4517 -0.1688 0.8570 0.097 Uiso 1 1 calc R
H1D H 0.5554 -0.1394 0.8236 0.097 Uiso 1 1 calc R
C45 C 0.8835(5) -0.6568(5) 0.1788(3) 0.0648(11) Uani 1 1 d U
H45A H 0.9050 -0.7101 0.1942 0.078 Uiso 1 1 calc R
C42 C 0.5490(5) -0.2796(5) 0.6510(4) 0.0693(13) Uani 1 1 d U
H42A H 0.6096 -0.2394 0.6289 0.104 Uiso 1 1 calc R
H42B H 0.5013 -0.3529 0.6241 0.104 Uiso 1 1 calc R
H42C H 0.5833 -0.2825 0.7019 0.104 Uiso 1 1 calc R
C46 C 0.9423(6) -0.5547(5) 0.2194(4) 0.0757(14) Uani 1 1 d U
H46A H 1.0049 -0.5386 0.2614 0.091 Uiso 1 1 calc R
C43 C 0.2348(6) -0.1722(5) 0.6660(4) 0.0786(15) Uani 1 1 d U
H43A H 0.2325 -0.1088 0.6471 0.118 Uiso 1 1 calc R
H43B H 0.2410 -0.1661 0.7180 0.118 Uiso 1 1 calc R
H43C H 0.1646 -0.2370 0.6395 0.118 Uiso 1 1 calc R
C44 C 0.3428(7) -0.5740(5) 0.7339(4) 0.090(2) Uani 1 1 d U
H44A H 0.3625 -0.6261 0.7586 0.135 Uiso 1 1 calc R
H44B H 0.3667 -0.5641 0.6895 0.135 Uiso 1 1 calc R
H44C H 0.2600 -0.6008 0.7209 0.135 Uiso 1 1 calc R
C47 C 0.9101(6) -0.4724(5) 0.1988(3) 0.0748(13) Uani 1 1 d U
H47A H 0.9492 -0.4038 0.2284 0.090 Uiso 1 1 calc R
C55 C 0.8143(5) -0.2589(4) 0.8669(3) 0.0638(12) Uani 1 1 d U
H55A H 0.7699 -0.3214 0.8877 0.096 Uiso 1 1 calc R
H55B H 0.8886 -0.2548 0.8703 0.096 Uiso 1 1 calc R
H55C H 0.7727 -0.2660 0.8156 0.096 Uiso 1 1 calc R
O11 O 0.6592(5) 0.6238(4) 0.4750(3) 0.1032(16) Uani 1 1 d U
H11B H 0.6664 0.6861 0.4763 0.155 Uiso 1 1 calc R
C73 C 0.6822(6) 0.2944(5) 0.5614(4) 0.0790(12) Uani 1 1 d U
O12 O 0.8193(6) 0.7056(4) 0.5609(4) 0.140(2) Uani 1 1 d U
C74 C 0.7178(6) 0.5087(5) 0.5391(5) 0.0905(13) Uani 1 1 d U
C52 C 0.7338(7) 0.6220(5) 0.5267(5) 0.0929(15) Uani 1 1 d U
C79 C 0.5967(9) 0.3258(7) 0.5474(6) 0.0819(14) Uani 0.70 1 d PU
C80 C 0.6150(9) 0.4328(7) 0.5336(7) 0.0875(16) Uani 0.70 1 d PU
C76 C 0.7926(10) 0.3761(8) 0.5498(7) 0.0920(15) Uani 0.70 1 d PU
C75 C 0.8139(10) 0.4857(8) 0.5419(7) 0.0953(16) Uani 0.70 1 d PU
C78 C 0.9398(11) 0.5719(9) 0.5625(8) 0.107(2) Uani 0.70 1 d PU
C49 C 0.8984(11) 0.3545(9) 0.5820(8) 0.1040(19) Uani 0.70 1 d PU
C71 C 0.675(2) 0.3502(16) 0.6346(15) 0.0822(19) Uani 0.30 1 d PU
C72 C 0.682(2) 0.5123(16) 0.6966(15) 0.086(2) Uani 0.30 1 d PU
C69 C 0.724(2) 0.4472(16) 0.5073(15) 0.086(2) Uani 0.30 1 d PU
C77 C 0.711(2) 0.3386(18) 0.5138(16) 0.0876(19) Uani 0.30 1 d PU
O1W O 0.9630(17) -0.5468(17) -0.0277(11) 0.203(8) Uani 0.50 1 d PU
C96 C 1.0298(12) 0.5452(10) 0.5831(9) 0.114(2) Uani 0.70 1 d PU
C85 C 0.665(2) 0.4595(18) 0.7547(16) 0.089(3) Uani 0.30 1 d PU
C84 C 0.686(2) 0.4587(16) 0.6283(15) 0.0837(19) Uani 0.30 1 d PU
C50 C 0.661(2) 0.3026(17) 0.7051(15) 0.083(2) Uani 0.30 1 d PU
C87 C 0.666(2) 0.3708(18) 0.7654(15) 0.087(3) Uani 0.30 1 d PU
C83 C 1.0108(12) 0.4383(10) 0.5915(9) 0.117(2) Uani 0.70 1 d PU

loop_
_atom_site_aniso_label
_atom_site_aniso_U_11
_atom_site_aniso_U_22
_atom_site_aniso_U_33
_atom_site_aniso_U_23
_atom_site_aniso_U_13
_atom_site_aniso_U_12
Cd1 0.06347(17) 0.04343(14) 0.03353(14) 0.01804(10) 0.01806(11) 0.02984(12)
Cd2 0.07116(18) 0.04843(15) 0.03260(14) 0.01803(11) 0.02204(12) 0.03630(13)
O6 0.0831(17) 0.0515(14) 0.0625(16) 0.0217(12) 0.0353(14) 0.0428(13)
O4 0.0880(18) 0.0608(15) 0.0331(12) 0.0206(11) 0.0242(12) 0.0503(14)
O5 0.0752(16) 0.0561(15) 0.0568(16) 0.0307(12) 0.0310(13) 0.0471(13)
O3 0.0855(16) 0.0549(14) 0.0395(13) 0.0133(11) 0.0227(12) 0.0473(13)
O2 0.0942(18) 0.0603(15) 0.0435(14) 0.0138(12) 0.0278(13) 0.0528(14)
N2 0.065(2) 0.0503(18) 0.0524(19) 0.0302(15) 0.0263(16) 0.0336(16)
N7 0.074(2) 0.0524(19) 0.0383(17) 0.0182(14) 0.0190(16) 0.0350(17)
O10 0.097(2) 0.0543(17) 0.092(2) 0.0211(17) 0.0153(19) 0.0276(17)
O8 0.090(2) 0.0633(19) 0.113(3) 0.041(2) 0.040(2) 0.0537(18)
O1 0.120(3) 0.0497(16) 0.0442(15) 0.0190(13) 0.0387(17) 0.0429(17)
N8 0.082(3) 0.0463(18) 0.0446(18) 0.0227(15) 0.0140(17) 0.0340(18)
N5 0.072(2) 0.0549(19) 0.0341(16) 0.0128(14) 0.0190(15) 0.0356(17)
N3 0.0618(19) 0.059(2) 0.0361(16) 0.0156(14) 0.0163(14) 0.0339(17)
C41 0.0628(16) 0.0415(15) 0.0380(15) 0.0171(12) 0.0215(13) 0.0308(13)
C40 0.0629(19) 0.061(2) 0.0377(17) 0.0180(15) 0.0195(15) 0.0344(17)
C24 0.074(2) 0.049(2) 0.047(2) 0.0242(17) 0.0133(18) 0.0247(18)
C38 0.067(2) 0.0529(19) 0.0467(18) 0.0239(15) 0.0274(16) 0.0344(16)
N1 0.074(2) 0.0541(19) 0.0487(19) 0.0276(15) 0.0261(16) 0.0407(17)
N4 0.064(2) 0.060(2) 0.0348(16) 0.0120(14) 0.0147(14) 0.0363(17)
N6 0.075(2) 0.0538(19) 0.0392(17) 0.0175(14) 0.0240(16) 0.0370(17)
O7 0.087(2) 0.083(2) 0.084(2) 0.0246(19) 0.0191(19) 0.0646(19)
C37 0.076(2) 0.0516(18) 0.0543(19) 0.0215(15) 0.0363(16) 0.0445(16)
C32 0.076(2) 0.0514(18) 0.0392(17) 0.0112(14) 0.0257(16) 0.0391(16)
C35 0.0632(18) 0.0528(17) 0.0459(17) 0.0191(14) 0.0260(15) 0.0308(15)
C34 0.0609(19) 0.0530(19) 0.0462(18) 0.0285(15) 0.0190(15) 0.0285(16)
C33 0.0562(18) 0.0587(19) 0.0358(16) 0.0198(15) 0.0179(14) 0.0300(16)
C28 0.066(2) 0.059(2) 0.048(2) 0.0257(17) 0.0240(17) 0.0356(17)
C31 0.0574(18) 0.064(2) 0.0362(17) 0.0182(15) 0.0169(15) 0.0290(16)
C30 0.0731(19) 0.0597(18) 0.0560(19) 0.0231(15) 0.0274(16) 0.0488(15)
C29 0.067(2) 0.058(2) 0.058(2) 0.0338(18) 0.0178(18) 0.0263(18)
C18 0.064(2) 0.0528(19) 0.0373(17) 0.0159(15) 0.0154(15) 0.0324(16)
C27 0.0672(17) 0.0431(15) 0.0366(15) 0.0159(12) 0.0200(14) 0.0337(13)
C26 0.0578(18) 0.0563(19) 0.0301(15) 0.0159(14) 0.0132(14) 0.0308(15)
C25 0.0705(19) 0.0471(17) 0.0361(16) 0.0141(13) 0.0226(15) 0.0361(15)
C36 0.0746(19) 0.0602(18) 0.0423(17) 0.0113(15) 0.0216(15) 0.0452(16)
C23 0.078(2) 0.0582(19) 0.062(2) 0.0187(17) 0.0191(18) 0.0479(17)
C22 0.065(2) 0.0503(18) 0.0462(18) 0.0284(15) 0.0212(16) 0.0263(16)
C21 0.0698(17) 0.0569(17) 0.0515(17) 0.0240(14) 0.0291(15) 0.0459(14)
C20 0.089(2) 0.0494(18) 0.080(2) 0.0101(18) 0.024(2) 0.0414(17)
C19 0.0693(17) 0.0456(15) 0.0337(15) 0.0145(12) 0.0217(13) 0.0365(14)
C8 0.061(2) 0.060(2) 0.0391(18) 0.0194(16) 0.0176(15) 0.0344(17)
C17 0.064(2) 0.055(2) 0.0336(16) 0.0167(15) 0.0190(15) 0.0335(17)
C16 0.0726(18) 0.0465(16) 0.0377(16) 0.0155(13) 0.0237(14) 0.0372(14)
C15 0.071(2) 0.0557(18) 0.0418(17) 0.0147(15) 0.0157(16) 0.0354(16)
C14 0.080(2) 0.062(2) 0.058(2) 0.0218(17) 0.0276(18) 0.0516(18)
C13 0.067(2) 0.0520(19) 0.051(2) 0.0274(16) 0.0179(17) 0.0356(16)
C12 0.081(2) 0.0639(19) 0.060(2) 0.0182(17) 0.0249(17) 0.0432(17)
C11 0.0747(19) 0.0590(18) 0.0372(16) 0.0118(14) 0.0150(15) 0.0454(15)
O9 0.097(2) 0.0582(16) 0.104(2) 0.0136(16) 0.0194(18) 0.0495(15)
C10 0.058(2) 0.059(2) 0.060(2) 0.0159(18) 0.0184(17) 0.0323(17)
C9 0.0730(18) 0.0579(17) 0.0532(17) 0.0229(14) 0.0322(15) 0.0443(14)
C39 0.084(3) 0.052(2) 0.054(2) 0.008(2) 0.016(2) 0.033(2)
C7 0.0764(19) 0.0572(18) 0.0574(19) 0.0196(16) 0.0233(16) 0.0469(15)
C6 0.078(3) 0.082(3) 0.045(2) 0.012(2) 0.018(2) 0.051(2)
C5 0.082(3) 0.087(4) 0.058(3) 0.015(3) 0.020(2) 0.052(3)
C4 0.067(2) 0.067(2) 0.054(2) 0.0179(19) 0.0116(18) 0.0327(19)
C3 0.0680(18) 0.0632(18) 0.0533(18) 0.0247(15) 0.0288(15) 0.0456(15)
C1 0.092(3) 0.061(3) 0.058(3) 0.017(2) 0.022(2) 0.049(2)
C45 0.078(2) 0.070(2) 0.060(2) 0.0226(18) 0.0232(18) 0.0450(18)
C42 0.077(3) 0.064(3) 0.085(3) 0.038(2) 0.031(2) 0.044(2)
C46 0.083(3) 0.078(3) 0.064(2) 0.017(2) 0.016(2) 0.039(2)
C43 0.090(3) 0.082(3) 0.091(4) 0.038(3) 0.049(3) 0.051(3)
C44 0.119(5) 0.047(3) 0.072(3) 0.016(2) 0.000(3) 0.027(3)
C47 0.088(3) 0.070(2) 0.064(2) 0.010(2) 0.022(2) 0.036(2)
C55 0.087(3) 0.062(3) 0.052(2) 0.011(2) 0.028(2) 0.039(2)
O11 0.145(4) 0.049(2) 0.105(3) 0.013(2) 0.023(3) 0.044(2)
C73 0.084(2) 0.0494(17) 0.111(2) 0.0053(19) 0.022(2) 0.0426(16)
O12 0.156(4) 0.058(2) 0.159(4) -0.005(3) -0.020(4) 0.048(3)
C74 0.096(2) 0.0499(19) 0.126(3) 0.005(2) 0.011(2) 0.0458(17)
C52 0.100(3) 0.049(2) 0.127(3) 0.001(2) 0.011(3) 0.0455(19)
C79 0.090(2) 0.052(2) 0.111(2) 0.011(2) 0.022(2) 0.0436(18)
C80 0.093(2) 0.054(2) 0.120(3) 0.013(2) 0.019(2) 0.045(2)
C76 0.095(2) 0.058(2) 0.123(2) 0.010(2) 0.022(2) 0.042(2)
C75 0.098(2) 0.058(2) 0.129(3) 0.007(2) 0.025(2) 0.041(2)
C78 0.103(3) 0.068(3) 0.134(3) 0.006(3) 0.018(3) 0.037(2)
C49 0.101(3) 0.069(3) 0.126(3) 0.008(3) 0.016(3) 0.037(2)
C71 0.092(2) 0.053(2) 0.109(3) 0.008(2) 0.024(2) 0.044(2)
C72 0.096(3) 0.053(3) 0.113(3) 0.002(3) 0.025(3) 0.043(3)
C69 0.096(3) 0.051(2) 0.116(3) 0.008(3) 0.018(3) 0.047(2)
C77 0.096(2) 0.054(2) 0.115(3) 0.008(2) 0.018(2) 0.044(2)
O1W 0.176(12) 0.204(14) 0.167(12) 0.020(11) 0.101(10) 0.012(11)
C96 0.105(3) 0.077(3) 0.137(4) 0.010(3) 0.013(3) 0.036(3)
C85 0.099(4) 0.059(4) 0.107(5) 0.002(4) 0.027(4) 0.037(4)
C84 0.093(3) 0.052(2) 0.115(3) 0.005(3) 0.023(3) 0.046(2)
C50 0.094(3) 0.054(3) 0.106(3) 0.009(3) 0.025(3) 0.041(3)
C87 0.096(4) 0.059(4) 0.105(5) 0.006(4) 0.028(4) 0.037(4)
C83 0.107(3) 0.078(3) 0.140(4) 0.007(3) 0.016(3) 0.031(3)

loop_
_atom_type_symbol
_atom_type_description
_atom_type_scat_dispersion_real
_atom_type_scat_dispersion_imag
_atom_type_scat_source
C C 0.0181 0.0091 'International Tables Vol C Tables 4.2.6.8 and 6.1.1.4'
H H 0.0000 0.0000 'International Tables Vol C Tables 4.2.6.8 and 6.1.1.4'
N N 0.0311 0.0180 'International Tables Vol C Tables 4.2.6.8 and 6.1.1.4'
O O 0.0492 0.0322 'International Tables Vol C Tables 4.2.6.8 and 6.1.1.4'
Cd Cd 0.1185 4.6533 'International Tables Vol C Tables 4.2.6.8 and 6.1.1.4'

loop_
_geom_angle_atom_site_label_1
_geom_angle_atom_site_label_2
_geom_angle_atom_site_label_3
_geom_angle
_geom_angle_site_symmetry_1
_geom_angle_site_symmetry_3
O2 Cd1 N2 147.95(14) . .
O2 Cd1 N3 106.21(13) . .
N2 Cd1 N3 89.96(14) . .
O2 Cd1 O9 85.77(16) . .
N2 Cd1 O9 122.67(17) . .
N3 Cd1 O9 89.30(15) . .
O2 Cd1 O10 100.15(15) . .
N2 Cd1 O10 88.69(15) . .
N3 Cd1 O10 131.14(15) . .
O9 Cd1 O10 52.20(15) . .
O2 Cd1 O10 74.47(16) . 2_656
N2 Cd1 O10 79.92(15) . 2_656
N3 Cd1 O10 156.67(14) . 2_656
O9 Cd1 O10 113.88(15) . 2_656
O10 Cd1 O10 70.06(17) . 2_656
O6 Cd2 N7 100.02(14) . 1_554
O6 Cd2 O3 87.67(12) . .
N7 Cd2 O3 166.42(14) 1_554 .
O6 Cd2 N6 106.34(13) . 1_554
N7 Cd2 N6 89.15(14) 1_554 1_554
O3 Cd2 N6 99.48(13) . 1_554
O6 Cd2 O5 92.84(11) . 2_645
N7 Cd2 O5 86.60(13) 1_554 2_645
O3 Cd2 O5 81.81(12) . 2_645
N6 Cd2 O5 160.79(12) 1_554 2_645
O6 Cd2 O4 140.97(11) . .
N7 Cd2 O4 118.66(12) 1_554 .
O3 Cd2 O4 53.40(10) . .
N6 Cd2 O4 80.69(12) 1_554 .
O5 Cd2 O4 84.95(11) 2_645 .
C37 O6 Cd2 122.7(3) . .
C25 O4 Cd2 85.8(2) . .
C37 O5 Cd2 129.2(3) . 2_645
C25 O3 Cd2 98.5(3) . .
C32 O2 Cd1 107.6(3) . .
N1 N2 C13 106.3(4) . .
N1 N2 Cd1 121.9(3) . .
C13 N2 Cd1 131.9(3) . .
C38 N7 N8 105.0(4) . .
C38 N7 Cd2 137.0(3) . 1_556
N8 N7 Cd2 118.0(3) . 1_556
C20 O10 Cd1 87.6(4) . .
C20 O10 Cd1 139.7(4) . 2_656
Cd1 O10 Cd1 109.94(17) . 2_656
C24 N8 N7 112.1(4) . .
C18 N5 N6 111.7(4) . .
C40 N3 N4 105.4(4) . .
C40 N3 Cd1 129.5(3) . .
N4 N3 Cd1 125.1(3) . .
C35 C41 C27 118.0(4) . .
C35 C41 C19 123.7(4) . .
C27 C41 C19 118.4(4) . .
N3 C40 C33 111.0(4) . .
N3 C40 C6 120.6(4) . .
C33 C40 C6 128.3(4) . .
N8 C24 C22 106.2(4) . .
N8 C24 C44 121.4(5) . .
C22 C24 C44 132.4(5) . .
N7 C38 C22 110.3(4) . .
N7 C38 C1 121.3(4) . .
C22 C38 C1 128.4(4) . .
N2 N1 C28 111.8(4) . .
N3 N4 C8 111.9(4) . .
C17 N6 N5 105.1(4) . .
C17 N6 Cd2 131.3(3) . 1_556
N5 N6 Cd2 121.9(3) . 1_556
O5 C37 O6 124.9(4) . .
O5 C37 C21 117.1(4) . .
O6 C37 C21 118.0(4) . .
O1 C32 O2 122.1(4) . .
O1 C32 C16 121.4(4) . .
O2 C32 C16 116.5(4) . .
C10 C35 C41 121.8(4) . .
C28 C34 C13 106.1(4) . .
C28 C34 C29 126.3(5) . .
C13 C34 C29 127.6(5) . .
C8 C33 C40 105.2(4) . .
C8 C33 C31 126.3(4) . .
C40 C33 C31 128.3(4) . .
N1 C28 C34 106.5(4) . .
N1 C28 C43 122.8(4) . .
C34 C28 C43 130.7(5) . .
C26 C31 C33 115.1(4) . .
C23 C30 C3 120.9(4) . .
C23 C30 C14 116.8(4) . .
C3 C30 C14 122.2(4) . .
C34 C29 C22 116.4(4) . .
N5 C18 C26 107.0(4) . .
N5 C18 C39 121.5(4) . .
C26 C18 C39 131.5(4) . .
C16 C27 C41 119.1(4) . .
C16 C27 C15 122.2(4) . .
C41 C27 C15 118.7(4) . .
C18 C26 C17 105.5(4) . .
C18 C26 C31 127.2(4) . .
C17 C26 C31 127.1(4) . .
O3 C25 O4 120.9(4) . .
O3 C25 C19 119.7(4) . .
O4 C25 C19 119.3(4) . .
C16 C36 C11 120.2(4) . .
C30 C23 C7 120.0(5) . .
C24 C22 C38 106.5(4) . .
C24 C22 C29 123.5(4) . .
C38 C22 C29 129.6(5) . .
C7 C21 C9 120.2(4) . .
C7 C21 C37 115.1(4) . .
C9 C21 C37 124.6(4) . .
O9 C20 O10 121.3(5) . .
O9 C20 C73 119.0(6) . .
O10 C20 C73 119.4(6) . .
C11 C19 C41 120.1(4) . .
C11 C19 C25 116.3(4) . .
C41 C19 C25 123.4(4) . .
C33 C8 N4 106.5(4) . .
C33 C8 C5 131.8(4) . .
N4 C8 C5 121.6(4) . .
N6 C17 C26 110.7(4) . .
N6 C17 C55 121.0(4) . .
C26 C17 C55 128.3(4) . .
C36 C16 C27 121.0(4) . .
C36 C16 C32 117.5(4) . .
C27 C16 C32 121.5(4) . .
C4 C15 C27 120.8(4) . .
O7 C14 O8 123.1(5) . .
O7 C14 C30 124.2(5) . .
O8 C14 C30 112.4(4) . .
N2 C13 C34 109.3(4) . .
N2 C13 C42 122.1(5) . .
C34 C13 C42 128.5(4) . .
C47 C12 C9 121.2(5) . .
C19 C11 C36 121.1(4) . .
C20 O9 Cd1 98.6(4) . .
C35 C10 C4 120.2(5) . .
C12 C9 C21 123.1(4) . .
C12 C9 C3 118.5(5) . .
C21 C9 C3 118.3(4) . .
C21 C7 C23 121.4(5) . .
C15 C4 C10 120.5(5) . .
C45 C3 C30 122.7(4) . .
C45 C3 C9 118.3(5) . .
C30 C3 C9 119.0(4) . .
C46 C45 C3 120.9(5) . .
C45 C46 C47 121.2(6) . .
C12 C47 C46 119.9(6) . .
C77 C73 C79 87.6(14) . .
C77 C73 C76 43.0(13) . .
C79 C73 C76 113.9(7) . .
C77 C73 C20 125.0(13) . .
C79 C73 C20 121.8(7) . .
C76 C73 C20 122.5(6) . .
C77 C73 C71 125.4(14) . .
C79 C73 C71 66.1(10) . .
C76 C73 C71 104.5(10) . .
C20 C73 C71 109.4(10) . .
C69 C74 C80 84.8(15) . .
C69 C74 C75 47.9(13) . .
C80 C74 C75 122.3(7) . .
C69 C74 C52 132.4(17) . .
C80 C74 C52 118.3(7) . .
C75 C74 C52 118.3(8) . .
C69 C74 C84 109.2(16) . .
C80 C74 C84 62.5(10) . .
C75 C74 C84 99.2(9) . .
C52 C74 C84 118.3(8) . .
O11 C52 O12 121.5(7) . .
O11 C52 C74 115.0(6) . .
O12 C52 C74 123.2(7) . .
C73 C79 C80 124.0(9) . .
C73 C79 C71 64.1(9) . .
C80 C79 C71 101.9(10) . .
C73 C79 C77 40.9(9) . .
C80 C79 C77 91.8(10) . .
C71 C79 C77 93.1(14) . .
C73 C79 C84 95.3(9) . .
C80 C79 C84 57.2(9) . .
C71 C79 C84 45.0(10) . .
C77 C79 C84 98.8(11) . .
C74 C80 C79 120.1(9) . .
C74 C80 C69 42.1(9) . .
C79 C80 C69 88.2(10) . .
C74 C80 C84 76.6(11) . .
C79 C80 C84 79.1(9) . .
C69 C80 C84 95.9(13) . .
C77 C76 C75 96.3(16) . .
C77 C76 C73 50.4(18) . .
C75 C76 C73 121.1(10) . .
C77 C76 C49 140.3(16) . .
C75 C76 C49 118.9(10) . .
C73 C76 C49 114.4(9) . .
C77 C76 C69 57.4(15) . .
C75 C76 C69 39.1(8) . .
C73 C76 C69 90.0(11) . .
C49 C76 C69 155.5(13) . .
C69 C75 C76 84.6(13) . .
C69 C75 C74 47.5(13) . .
C76 C75 C74 116.2(10) . .
C69 C75 C78 153.4(19) . .
C76 C75 C78 116.3(10) . .
C74 C75 C78 124.2(9) . .
C69 C75 C77 51.6(13) . .
C76 C75 C77 33.2(9) . .
C74 C75 C77 90.1(10) . .
C78 C75 C77 145.7(12) . .
C96 C78 C75 121.7(10) . .
C83 C49 C76 119.4(11) . .
C84 C71 C50 120(2) . .
C84 C71 C73 113(2) . .
C50 C71 C73 127.3(15) . .
C84 C71 C79 81.9(16) . .
C50 C71 C79 137.6(18) . .
C73 C71 C79 49.8(9) . .
C85 C72 C84 120.9(19) . .
C74 C69 C75 84.5(18) . .
C74 C69 C77 137(3) . .
C75 C69 C77 92.4(18) . .
C74 C69 C80 53.0(12) . .
C75 C69 C80 126(2) . .
C77 C69 C80 97.6(19) . .
C74 C69 C76 121(2) . .
C75 C69 C76 56.2(12) . .
C77 C69 C76 36.3(11) . .
C80 C69 C76 114.5(17) . .
C76 C77 C73 87(2) . .
C76 C77 C69 86.3(19) . .
C73 C77 C69 122(2) . .
C76 C77 C79 118(2) . .
C73 C77 C79 51.5(12) . .
C69 C77 C79 82.2(16) . .
C76 C77 C75 50.4(12) . .
C73 C77 C75 114.2(19) . .
C69 C77 C75 36.1(11) . .
C79 C77 C75 102.2(12) . .
C83 C96 C78 122.7(12) . .
C87 C85 C72 128(3) . .
C72 C84 C71 113(2) . .
C72 C84 C80 135.8(17) . .
C71 C84 C80 96.5(16) . .
C72 C84 C74 133.2(16) . .
C71 C84 C74 113.2(18) . .
C80 C84 C74 40.9(8) . .
C72 C84 C79 143.9(19) . .
C71 C84 C79 53.2(12) . .
C80 C84 C79 43.7(7) . .
C74 C84 C79 73.2(10) . .
C87 C50 C71 117.5(19) . .
C85 C87 C50 119(3) . .
C49 C83 C96 120.1(14) . .

loop_
_geom_bond_atom_site_label_1
_geom_bond_atom_site_label_2
_geom_bond_distance
_geom_bond_site_symmetry_2
Cd1 O2 2.240(3) .
Cd1 N2 2.255(4) .
Cd1 N3 2.286(4) .
Cd1 O9 2.310(4) .
Cd1 O10 2.535(5) .
Cd1 O10 2.542(5) 2_656
Cd2 O6 2.248(3) .
Cd2 N7 2.255(4) 1_554
Cd2 O3 2.305(3) .
Cd2 N6 2.321(4) 1_554
Cd2 O5 2.409(3) 2_645
Cd2 O4 2.569(3) .
O6 C37 1.261(6) .
O4 C25 1.275(5) .
O5 C37 1.257(6) .
O5 Cd2 2.409(3) 2_645
O3 C25 1.258(5) .
O2 C32 1.270(5) .
N2 N1 1.340(6) .
N2 C13 1.344(5) .
N7 C38 1.338(6) .
N7 N8 1.361(5) .
N7 Cd2 2.255(4) 1_556
O10 C20 1.232(8) .
O10 Cd1 2.542(5) 2_656
O8 C14 1.321(7) .
O1 C32 1.232(6) .
N8 C24 1.345(6) .
N5 C18 1.349(6) .
N5 N6 1.356(5) .
N3 C40 1.331(5) .
N3 N4 1.346(5) .
C41 C35 1.414(6) .
C41 C27 1.432(5) .
C41 C19 1.434(6) .
C40 C33 1.401(6) .
C40 C6 1.502(7) .
C24 C22 1.372(7) .
C24 C44 1.473(8) .
C38 C22 1.390(7) .
C38 C1 1.490(7) .
N1 C28 1.350(6) .
N4 C8 1.359(5) .
N6 C17 1.345(6) .
N6 Cd2 2.321(4) 1_556
O7 C14 1.213(6) .
C37 C21 1.524(6) .
C32 C16 1.518(6) .
C35 C10 1.373(7) .
C34 C28 1.374(7) .
C34 C13 1.401(7) .
C34 C29 1.496(6) .
C33 C8 1.374(6) .
C33 C31 1.507(6) .
C28 C43 1.517(8) .
C31 C26 1.496(6) .
C30 C23 1.376(7) .
C30 C3 1.412(7) .
C30 C14 1.507(6) .
C29 C22 1.508(6) .
C18 C26 1.377(6) .
C18 C39 1.504(7) .
C27 C16 1.421(6) .
C27 C15 1.433(6) .
C26 C17 1.396(6) .
C25 C19 1.495(5) .
C36 C16 1.363(6) .
C36 C11 1.410(6) .
C23 C7 1.404(6) .
C21 C7 1.372(7) .
C21 C9 1.427(7) .
C20 O9 1.224(7) .
C20 C73 1.516(7) .
C19 C11 1.371(6) .
C8 C5 1.479(7) .
C17 C55 1.499(7) .
C15 C4 1.369(8) .
C13 C42 1.482(7) .
C12 C47 1.356(8) .
C12 C9 1.417(7) .
C10 C4 1.400(8) .
C9 C3 1.447(6) .
C3 C45 1.410(7) .
C45 C46 1.357(8) .
C46 C47 1.413(9) .
O11 C52 1.213(9) .
C73 C77 1.14(3) .
C73 C79 1.368(11) .
C73 C76 1.482(14) .
C73 C71 1.61(3) .
O12 C52 1.211(9) .
C74 C69 1.07(2) .
C74 C80 1.281(13) .
C74 C75 1.451(13) .
C74 C52 1.510(8) .
C74 C84 1.90(3) .
C79 C80 1.425(12) .
C79 C71 1.64(3) .
C79 C77 1.75(3) .
C79 C84 2.03(2) .
C80 C69 1.60(3) .
C80 C84 1.73(3) .
C76 C77 1.01(3) .
C76 C75 1.425(13) .
C76 C49 1.555(16) .
C76 C69 1.71(2) .
C75 C69 1.08(2) .
C75 C78 1.505(16) .
C75 C77 1.84(2) .
C78 C96 1.383(18) .
C49 C83 1.391(18) .
C71 C84 1.45(3) .
C71 C50 1.51(4) .
C72 C85 1.34(4) .
C72 C84 1.50(3) .
C69 C77 1.44(3) .
O1W O1W 1.42(4) 2_745
C96 C83 1.399(18) .
C85 C87 1.25(3) .
C50 C87 1.43(3) .
